data_4102353
loop_
_publ_author_name
'Eugen Dorolti'
'Laurent Cario'
'Beno\^it Corraze'
'Etienne Janod'
'Cristian Vaju'
'Hyun-Joo Koo'
'Erjun Kan'
'Myung-Hwan Whangbo'

_publ_section_title
;
 Half-Metallic Ferromagnetism and Large Negative Magnetoresistance in the
 New Lacunar Spinel GaTi3VS8
;
_journal_name_full 'Journal of the American Chemical Society'
_journal_page_first 5704
_journal_page_last 5710
_journal_paper_doi 10.1021/ja908128b
_journal_volume 132
_journal_year 2010
_chemical_formula_sum 'Ga0.894 S8 Ti3.4 V'
_space_group_IT_number 216
_symmetry_cell_setting cubic
_symmetry_space_group_name_Hall 'F -4 2 3'
_symmetry_space_group_name_H-M 'F -4 3 m'
_cell_angle_alpha 90.00000
_cell_angle_beta 90.00000
_cell_angle_gamma 90.00000
_cell_formula_units_Z 4
_cell_length_a 9.85577(7)
_cell_length_b 9.85577(7)
_cell_length_c 9.85577(7)
_cell_volume 957.352(12)
_computing_structure_refinement FULLPROF
_diffrn_radiation_type X-ray
_pd_meas_2theta_range_inc 0.016800
_pd_meas_2theta_range_max 119.93790
_pd_meas_2theta_range_min 10.00000
_pd_meas_number_of_points 6545
_pd_proc_2theta_range_inc 0.016800
_pd_proc_2theta_range_max 119.9379
_pd_proc_2theta_range_min 10.0000
_pd_proc_ls_prof_R_factor 4.9776
_pd_proc_ls_prof_wR_expected 4.5718
_pd_proc_ls_prof_wR_factor 6.3535
_pd_proc_wavelength 1.540598
_refine_ls_number_parameters 23
_refine_ls_number_reflns 58
_refine_ls_number_restraints 0
_refine_ls_R_I_factor 4.8953
_cod_data_source_file ja908128b_si_001.cif
_cod_data_source_block GaV4S8
_cod_original_cell_volume 957.351(11)
_cod_original_formula_sum 'Ga0.894 V Ti3.4 S8'
_cod_database_code 4102353
_pd_proc_ls_prof_cr_factor 24.0003
_pd_proc_ls_prof_cwr_factor 15.9567
_pd_proc_ls_prof_cwr_expected 11.4820
_pd_proc_ls_prof_chi2 1.9313
_pd_proc_ls_prof_echi2 2.1486

loop_
_symmetry_equiv_pos_as_xyz
x,y,z
x,-y,-z
-x,y,-z
-x,-y,z
y,z,x
-y,-z,x
y,-z,-x
-y,z,-x
z,x,y
-z,x,-y
-z,-x,y
z,-x,-y
y,x,z
-y,x,-z
y,-x,-z
-y,-x,z
z,y,x
-z,-y,x
-z,y,-x
z,-y,-x
x,z,y
x,-z,-y
-x,-z,y
-x,z,-y
x+1/2,y+1/2,z
x+1/2,-y+1/2,-z
-x+1/2,y+1/2,-z
-x+1/2,-y+1/2,z
y+1/2,z+1/2,x
-y+1/2,-z+1/2,x
y+1/2,-z+1/2,-x
-y+1/2,z+1/2,-x
z+1/2,x+1/2,y
-z+1/2,x+1/2,-y
-z+1/2,-x+1/2,y
z+1/2,-x+1/2,-y
y+1/2,x+1/2,z
-y+1/2,x+1/2,-z
y+1/2,-x+1/2,-z
-y+1/2,-x+1/2,z
z+1/2,y+1/2,x
-z+1/2,-y+1/2,x
-z+1/2,y+1/2,-x
z+1/2,-y+1/2,-x
x+1/2,z+1/2,y
x+1/2,-z+1/2,-y
-x+1/2,-z+1/2,y
-x+1/2,z+1/2,-y
x+1/2,y,z+1/2
x+1/2,-y,-z+1/2
-x+1/2,y,-z+1/2
-x+1/2,-y,z+1/2
y+1/2,z,x+1/2
-y+1/2,-z,x+1/2
y+1/2,-z,-x+1/2
-y+1/2,z,-x+1/2
z+1/2,x,y+1/2
-z+1/2,x,-y+1/2
-z+1/2,-x,y+1/2
z+1/2,-x,-y+1/2
y+1/2,x,z+1/2
-y+1/2,x,-z+1/2
y+1/2,-x,-z+1/2
-y+1/2,-x,z+1/2
z+1/2,y,x+1/2
-z+1/2,-y,x+1/2
-z+1/2,y,-x+1/2
z+1/2,-y,-x+1/2
x+1/2,z,y+1/2
x+1/2,-z,-y+1/2
-x+1/2,-z,y+1/2
-x+1/2,z,-y+1/2
x,y+1/2,z+1/2
x,-y+1/2,-z+1/2
-x,y+1/2,-z+1/2
-x,-y+1/2,z+1/2
y,z+1/2,x+1/2
-y,-z+1/2,x+1/2
y,-z+1/2,-x+1/2
-y,z+1/2,-x+1/2
z,x+1/2,y+1/2
-z,x+1/2,-y+1/2
-z,-x+1/2,y+1/2
z,-x+1/2,-y+1/2
y,x+1/2,z+1/2
-y,x+1/2,-z+1/2
y,-x+1/2,-z+1/2
-y,-x+1/2,z+1/2
z,y+1/2,x+1/2
-z,-y+1/2,x+1/2
-z,y+1/2,-x+1/2
z,-y+1/2,-x+1/2
x,z+1/2,y+1/2
x,-z+1/2,-y+1/2
-x,-z+1/2,y+1/2
-x,z+1/2,-y+1/2

loop_
_atom_site_label
_atom_site_fract_x
_atom_site_fract_y
_atom_site_fract_z
_atom_site_U_iso_or_equiv
_atom_site_occupancy
_atom_site_adp_type
_atom_site_type_symbol
Ga1 0.00000 0.00000 0.00000 0.0109(11) 0.894(6) Uiso Ga
V1 0.61156(9) 0.61156(9) 0.61156(9) 0.0112(5) 0.25000 Uiso V
Ti1 0.61156(9) 0.61156(9) 0.61156(9) 0.0112(5) 0.85000 Uiso Ti
S1 0.37090(14) 0.37090(14) 0.37090(14) 0.0066(9) 1.00000 Uiso S
S2 0.86851(15) 0.86851(15) 0.86851(15) 0.0137(10) 1.00000 Uiso S

loop_
_atom_type_symbol
_atom_type_scat_Cromer_Mann_a1
_atom_type_scat_Cromer_Mann_b1
_atom_type_scat_Cromer_Mann_a2
_atom_type_scat_Cromer_Mann_b2
_atom_type_scat_Cromer_Mann_a3
_atom_type_scat_Cromer_Mann_b3
_atom_type_scat_Cromer_Mann_a4
_atom_type_scat_Cromer_Mann_b4
_atom_type_scat_Cromer_Mann_c
_atom_type_scat_dispersion_real
_atom_type_scat_dispersion_imag
_atom_type_scat_source
ga 15.23540 3.06690 6.70060 0.24120 4.35910 10.78050 2.96230 61.41350 1.71890 -1.35400 0.77700 International_Tables_for_Crystallography_Vol.C(1991)_Tables_6.1.1.4_and_6.1.1.5
v 10.29710 6.86570 7.35110 0.43850 2.07030 26.89380 2.05710 102.47800 1.21990 0.03500 2.11000 International_Tables_for_Crystallography_Vol.C(1991)_Tables_6.1.1.4_and_6.1.1.5
ti 9.75950 7.85080 7.35580 0.50000 1.69910 35.63380 1.90210 116.10500 1.28070 0.18900 1.80700 International_Tables_for_Crystallography_Vol.C(1991)_Tables_6.1.1.4_and_6.1.1.5
s 6.90530 1.46790 5.20340 22.21510 1.43790 0.25360 1.58630 56.17200 0.86690 0.31900 0.55700 International_Tables_for_Crystallography_Vol.C(1991)_Tables_6.1.1.4_and_6.1.1.5
